data_2210527
loop_
_publ_author_name
'Qing-Guang Zhan'
'Guo-Bi Li'
'Rong-Hua Zeng'
'He-Ping Zeng'
'Yue-Peng Cai'

_publ_section_title
;
 Bis(methyl 2-pyridylmethylidenehydrazinecarbodithioato)cobalt(III)
 perchlorate
;
_journal_coeditor_code BV2033
_journal_issue 10
_journal_name_full 'Acta Crystallographica Section E'
_journal_page_first m2639
_journal_page_last m2641
_journal_paper_doi 10.1107/S160053680603652X
_journal_volume 62
_journal_year 2006
_chemical_formula_iupac '[Co (C8 H8 N3 S2)2] Cl O4'
_chemical_formula_moiety 'C16 H16 Co N6 S4 + , Cl O4 -'
_chemical_formula_sum 'C16 H16 Cl Co N6 O4 S4'
_chemical_formula_weight 578.97
_chemical_name_systematic
;Bis(methyl 2-pyridylmethylidenehydrazinecarbodithioato)cobalt(III)
 perchlorate
;
_space_group_IT_number 14
_symmetry_cell_setting monoclinic
_symmetry_space_group_name_Hall '-P 2ybc'
_symmetry_space_group_name_H-M 'P 1 21/c 1'
_atom_sites_solution_hydrogens geom
_atom_sites_solution_primary direct
_atom_sites_solution_secondary difmap
_audit_creation_method SHELXL97
_cell_angle_alpha 90.00
_cell_angle_beta 93.249(4)
_cell_angle_gamma 90.00
_cell_formula_units_Z 4
_cell_length_a 10.783(2)
_cell_length_b 12.049(2)
_cell_length_c 17.613(3)
_cell_measurement_reflns_used 2785
_cell_measurement_temperature 298(2)
_cell_measurement_theta_max 25.16
_cell_measurement_theta_min 2.08
_cell_volume 2284.7(7)
_computing_cell_refinement SMART
_computing_data_collection 'SMART (Bruker, 1998)'
_computing_data_reduction 'SAINT (Bruker, 1998)'
_computing_molecular_graphics 'SHELXTL (Bruker, 1998)'
_computing_publication_material SHELXTL
_computing_structure_refinement 'SHELXL97 (Sheldrick, 1997)'
_computing_structure_solution 'SHELXS97 (Sheldrick, 1997)'
_diffrn_ambient_temperature 298(2)
_diffrn_measured_fraction_theta_full 0.988
_diffrn_measured_fraction_theta_max 0.988
_diffrn_measurement_device_type 'Bruker SMART 1K CCD area-detector'
_diffrn_measurement_method \w
_diffrn_radiation_monochromator graphite
_diffrn_radiation_source 'fine-focus sealed tube'
_diffrn_radiation_type MoK\a
_diffrn_radiation_wavelength 0.71073
_diffrn_reflns_av_R_equivalents 0.0339
_diffrn_reflns_av_sigmaI/netI 0.0503
_diffrn_reflns_limit_h_max 13
_diffrn_reflns_limit_h_min -13
_diffrn_reflns_limit_k_max 12
_diffrn_reflns_limit_k_min -15
_diffrn_reflns_limit_l_max 22
_diffrn_reflns_limit_l_min -21
_diffrn_reflns_number 12549
_diffrn_reflns_theta_full 27.11
_diffrn_reflns_theta_max 27.11
_diffrn_reflns_theta_min 1.89
_diffrn_standards_decay_% 0
_diffrn_standards_interval_count 0
_diffrn_standards_interval_time 0
_diffrn_standards_number 0
_exptl_absorpt_coefficient_mu 1.271
_exptl_absorpt_correction_T_max 0.7852
_exptl_absorpt_correction_T_min 0.7335
_exptl_absorpt_correction_type multi-scan
_exptl_absorpt_process_details '(SADABS; Sheldrick, 1996)'
_exptl_crystal_colour brown
_exptl_crystal_density_diffrn 1.683
_exptl_crystal_density_method 'not measured'
_exptl_crystal_description block
_exptl_crystal_F_000 1176
_exptl_crystal_size_max 0.26
_exptl_crystal_size_mid 0.22
_exptl_crystal_size_min 0.20
_refine_diff_density_max 0.666
_refine_diff_density_min -0.450
_refine_ls_extinction_coef 0.0000
_refine_ls_extinction_expression Fc^*^=kFc[1+0.001xFc^2^\l^3^/sin(2\q)]^-1/4^
_refine_ls_extinction_method 'SHELXL97 (Sheldrick, 1997)'
_refine_ls_goodness_of_fit_ref 1.039
_refine_ls_hydrogen_treatment constr
_refine_ls_matrix_type full
_refine_ls_number_parameters 289
_refine_ls_number_reflns 4990
_refine_ls_number_restraints 0
_refine_ls_restrained_S_all 1.039
_refine_ls_R_factor_all 0.0901
_refine_ls_R_factor_gt 0.0483
_refine_ls_shift/su_max 0.005
_refine_ls_shift/su_mean 0.003
_refine_ls_structure_factor_coef Fsqd
_refine_ls_weighting_details 'calc w = 1/[\s^2^(Fo^2^)+(0.0535P)^2^+2.4373P] where P=(Fo^2^+2Fc^2^)/3'
_refine_ls_weighting_scheme calc
_refine_ls_wR_factor_gt 0.1067
_refine_ls_wR_factor_ref 0.1261
_reflns_number_gt 3204
_reflns_number_total 4990
_reflns_threshold_expression I>2\s(I)
_cod_data_source_file bv2033.cif
_cod_data_source_block I
_cod_depositor_comments
;
The following automatic conversions were performed:
'_symmetry_cell_setting' value 'Monoclinic' changed to 'monoclinic'
according to '/home/saulius/struct/CIF-dictionaries/cif_core.dic'
dictionary named 'cif_core.dic' version 2.4.1 from 2010-06-29.

Automatic conversion script
Id: cif_fix_enum 1527 2010-12-29 10:47:43Z saulius 

The following automatic conversions were performed:

'_symmetry_cell_setting' value 'Monoclinic' changed to 'monoclinic'
according to /home/saulius/struct/CIF-dictionaries/cif_core.dic
dictionary named 'cif_core.dic' version 2.4.1 from 2010-06-29.

Automatic conversion script
Id: cif_fix_values 1715 2011-07-08 13:25:40Z adriana 
;
_cod_original_cell_volume 2284.8(7)
_cod_original_sg_symbol_H-M 'P 21/c'
_cod_database_code 2210527
_cod_database_fobs_code 2210527

loop_
_symmetry_equiv_pos_as_xyz
'x, y, z'
'-x, y+1/2, -z+1/2'
'-x, -y, -z'
'x, -y-1/2, z-1/2'

loop_
_atom_site_type_symbol
_atom_site_label
_atom_site_fract_x
_atom_site_fract_y
_atom_site_fract_z
_atom_site_U_iso_or_equiv
_atom_site_adp_type
_atom_site_calc_flag
_atom_site_refinement_flags
_atom_site_occupancy
_atom_site_disorder_assembly
_atom_site_disorder_group
Co Co1 0.63336(4) 0.87074(4) 0.82283(3) 0.02961(16) Uani d . 1 . .
Cl Cl1 0.89033(10) 0.09344(11) 0.62746(8) 0.0627(4) Uani d . 1 . .
S S1 0.57554(9) 0.98159(8) 0.72502(6) 0.0372(2) Uani d . 1 . .
S S2 0.33398(11) 0.97852(10) 0.63991(7) 0.0517(3) Uani d . 1 . .
S S3 0.59795(9) 1.00454(9) 0.90631(6) 0.0426(3) Uani d . 1 . .
S S4 0.77824(12) 1.14464(12) 0.98720(8) 0.0654(4) Uani d . 1 . .
O O1 0.8689(8) 0.1986(8) 0.6643(5) 0.097(3) Uiso d P 0.50 A 1
O O2 0.8916(9) 0.0062(9) 0.6717(6) 0.095(3) Uiso d P 0.50 A 1
O O3 1.0086(6) 0.1363(6) 0.6221(4) 0.0540(18) Uiso d P 0.50 A 1
O O4 0.7994(3) 0.1001(3) 0.5671(2) 0.0826(12) Uani d . 1 A 1
O O1A 0.8401(7) 0.1386(7) 0.7003(4) 0.076(2) Uiso d P 0.50 A 2
O O2B 0.8973(6) -0.0300(6) 0.6444(4) 0.0516(18) Uiso d P 0.50 A 2
O O3B 1.0084(8) 0.1076(7) 0.5903(5) 0.081(3) Uiso d P 0.50 A 2
N N1 0.6451(3) 0.7643(3) 0.90760(17) 0.0329(7) Uani d . 1 . .
N N2 0.4670(3) 0.8221(3) 0.81689(17) 0.0329(7) Uani d . 1 . .
N N3 0.3796(3) 0.8550(3) 0.76059(18) 0.0381(8) Uani d . 1 . .
N N4 0.7008(3) 0.7627(2) 0.75141(17) 0.0320(7) Uani d . 1 . .
N N5 0.8010(3) 0.9159(3) 0.83447(17) 0.0331(7) Uani d . 1 . .
N N6 0.8433(3) 0.9988(3) 0.88372(19) 0.0404(8) Uani d . 1 . .
C C1 0.7435(4) 0.7357(3) 0.9521(2) 0.0418(10) Uani d . 1 . .
H H1 0.8212 0.7631 0.9414 0.050 Uiso calc R 1 . .
C C2 0.7334(4) 0.6660(4) 1.0142(2) 0.0521(12) Uani d . 1 . .
H H2 0.8038 0.6455 1.0439 0.062 Uiso calc R 1 . .
C C3 0.6186(5) 0.6278(4) 1.0313(2) 0.0541(12) Uani d . 1 . .
H H3 0.6098 0.5835 1.0739 0.065 Uiso calc R 1 . .
C C4 0.5166(4) 0.6555(4) 0.9848(2) 0.0499(11) Uani d . 1 . .
H H4 0.4383 0.6289 0.9950 0.060 Uiso calc R 1 . .
C C5 0.5314(4) 0.7224(3) 0.9233(2) 0.0390(9) Uani d . 1 . .
C C6 0.4339(3) 0.7544(3) 0.8679(2) 0.0400(10) Uani d . 1 . .
H H6 0.3531 0.7278 0.8693 0.048 Uiso calc R 1 . .
C C7 0.4273(4) 0.9276(3) 0.7157(2) 0.0357(9) Uani d . 1 . .
C C8 0.1916(4) 0.9025(5) 0.6483(3) 0.0722(16) Uani d . 1 . .
H H8A 0.2081 0.8244 0.6454 0.108 Uiso calc R 1 . .
H H8B 0.1331 0.9234 0.6077 0.108 Uiso calc R 1 . .
H H8C 0.1578 0.9193 0.6962 0.108 Uiso calc R 1 . .
C C9 0.6424(4) 0.6878(3) 0.7084(2) 0.0392(9) Uani d . 1 . .
H H9 0.5562 0.6836 0.7081 0.047 Uiso calc R 1 . .
C C10 0.7058(4) 0.6147(4) 0.6632(2) 0.0475(11) Uani d . 1 . .
H H10 0.6625 0.5632 0.6326 0.057 Uiso calc R 1 . .
C C11 0.8325(4) 0.6195(4) 0.6643(2) 0.0490(11) Uani d . 1 . .
H H11 0.8763 0.5697 0.6357 0.059 Uiso calc R 1 . .
C C12 0.8949(4) 0.6987(4) 0.7082(2) 0.0454(10) Uani d . 1 . .
H H12 0.9811 0.7038 0.7092 0.055 Uiso calc R 1 . .
C C13 0.8266(3) 0.7706(3) 0.7508(2) 0.0363(9) Uani d . 1 . .
C C14 0.8791(3) 0.8583(3) 0.7983(2) 0.0378(9) Uani d . 1 . .
H H14 0.9640 0.8724 0.8025 0.045 Uiso calc R 1 . .
C C15 0.7519(4) 1.0417(3) 0.9194(2) 0.0413(10) Uani d . 1 . .
C C16 0.9402(4) 1.1695(4) 0.9833(3) 0.0682(15) Uani d . 1 . .
H H16A 0.9853 1.1034 0.9977 0.102 Uiso calc R 1 . .
H H16B 0.9644 1.2285 1.0176 0.102 Uiso calc R 1 . .
H H16C 0.9585 1.1901 0.9325 0.102 Uiso calc R 1 . .

loop_
_atom_site_aniso_label
_atom_site_aniso_U_11
_atom_site_aniso_U_22
_atom_site_aniso_U_33
_atom_site_aniso_U_12
_atom_site_aniso_U_13
_atom_site_aniso_U_23
Co1 0.0273(3) 0.0294(3) 0.0322(3) -0.0023(2) 0.0024(2) 0.0013(2)
Cl1 0.0404(6) 0.0631(8) 0.0838(9) 0.0042(5) -0.0038(6) 0.0071(7)
S1 0.0386(5) 0.0328(5) 0.0403(6) -0.0029(4) 0.0026(4) 0.0054(4)
S2 0.0508(7) 0.0536(7) 0.0491(7) 0.0072(5) -0.0096(5) 0.0093(6)
S3 0.0375(6) 0.0447(6) 0.0460(6) 0.0011(5) 0.0052(5) -0.0099(5)
S4 0.0532(7) 0.0712(9) 0.0722(9) -0.0091(6) 0.0076(6) -0.0382(7)
O4 0.070(2) 0.086(3) 0.089(3) 0.007(2) -0.021(2) 0.007(2)
N1 0.0348(17) 0.0311(17) 0.0330(17) -0.0007(14) 0.0023(14) 0.0027(14)
N2 0.0297(16) 0.0335(18) 0.0360(18) -0.0024(13) 0.0045(14) -0.0002(14)
N3 0.0303(17) 0.0392(19) 0.044(2) 0.0006(14) -0.0014(14) 0.0008(16)
N4 0.0284(16) 0.0300(17) 0.0376(18) -0.0016(13) 0.0033(13) 0.0041(14)
N5 0.0319(16) 0.0331(17) 0.0342(18) -0.0044(14) 0.0010(14) 0.0010(14)
N6 0.0381(19) 0.039(2) 0.043(2) -0.0083(15) -0.0034(15) -0.0072(16)
C1 0.042(2) 0.046(2) 0.038(2) -0.0036(19) -0.0027(18) 0.0021(19)
C2 0.064(3) 0.050(3) 0.040(3) 0.000(2) -0.012(2) 0.004(2)
C3 0.076(3) 0.050(3) 0.038(2) 0.000(2) 0.011(2) 0.011(2)
C4 0.052(3) 0.052(3) 0.047(3) -0.006(2) 0.015(2) 0.010(2)
C5 0.043(2) 0.034(2) 0.040(2) -0.0012(18) 0.0116(18) 0.0029(18)
C6 0.0286(19) 0.042(2) 0.051(3) -0.0056(17) 0.0095(18) 0.001(2)
C7 0.039(2) 0.030(2) 0.038(2) 0.0085(17) 0.0031(17) -0.0027(17)
C8 0.048(3) 0.080(4) 0.085(4) -0.004(3) -0.022(3) 0.002(3)
C9 0.038(2) 0.036(2) 0.044(2) -0.0084(18) 0.0046(18) 0.0009(19)
C10 0.058(3) 0.040(2) 0.046(3) -0.013(2) 0.007(2) -0.007(2)
C11 0.057(3) 0.042(3) 0.049(3) 0.004(2) 0.015(2) -0.008(2)
C12 0.043(2) 0.047(3) 0.047(3) 0.005(2) 0.0098(19) -0.004(2)
C13 0.037(2) 0.038(2) 0.035(2) 0.0004(17) 0.0043(17) 0.0044(17)
C14 0.0288(19) 0.045(2) 0.040(2) -0.0028(17) 0.0030(17) 0.0005(19)
C15 0.043(2) 0.040(2) 0.040(2) 0.0018(19) -0.0002(19) -0.0047(19)
C16 0.052(3) 0.073(4) 0.079(4) -0.001(3) -0.002(3) -0.031(3)

loop_
_atom_type_symbol
_atom_type_description
_atom_type_scat_dispersion_real
_atom_type_scat_dispersion_imag
_atom_type_scat_source
C C 0.0033 0.0016 'International Tables Vol C Tables 4.2.6.8 and 6.1.1.4'
H H 0.0000 0.0000 'International Tables Vol C Tables 4.2.6.8 and 6.1.1.4'
N N 0.0061 0.0033 'International Tables Vol C Tables 4.2.6.8 and 6.1.1.4'
O O 0.0106 0.0060 'International Tables Vol C Tables 4.2.6.8 and 6.1.1.4'
S S 0.1246 0.1234 'International Tables Vol C Tables 4.2.6.8 and 6.1.1.4'
Cl Cl 0.1484 0.1585 'International Tables Vol C Tables 4.2.6.8 and 6.1.1.4'
Co Co 0.3494 0.9721 'International Tables Vol C Tables 4.2.6.8 and 6.1.1.4'

loop_
_geom_angle_atom_site_label_1
_geom_angle_atom_site_label_2
_geom_angle_atom_site_label_3
_geom_angle
_geom_angle_publ_flag
N2 Co1 N5 176.69(13) y
N2 Co1 N1 81.93(13) y
N5 Co1 N1 94.90(13) y
N2 Co1 N4 98.25(13) y
N5 Co1 N4 82.76(13) y
N1 Co1 N4 92.49(12) y
N2 Co1 S3 93.64(10) y
N5 Co1 S3 85.34(10) y
N1 Co1 S3 88.69(10) y
N4 Co1 S3 168.11(9) y
N2 Co1 S1 85.42(10) y
N5 Co1 S1 97.75(10) y
N1 Co1 S1 167.33(9) y
N4 Co1 S1 89.97(9) y
S3 Co1 S1 91.46(5) y
O2 Cl1 O3 111.2(5) ?
O2 Cl1 O4 118.6(5) ?
O3 Cl1 O4 122.2(4) ?
O2 Cl1 O1 115.6(6) ?
O3 Cl1 O1 82.8(5) ?
O4 Cl1 O1 99.6(4) ?
O2 Cl1 O3B 112.2(6) ?
O3 Cl1 O3B 26.4(4) ?
O4 Cl1 O3B 103.9(4) ?
O1 Cl1 O3B 105.2(5) ?
O2 Cl1 O2B 25.4(5) ?
O3 Cl1 O2B 110.1(4) ?
O4 Cl1 O2B 103.2(3) ?
O1 Cl1 O2B 141.0(5) ?
O3B Cl1 O2B 99.6(4) ?
O2 Cl1 O1A 77.1(5) ?
O3 Cl1 O1A 107.3(4) ?
O4 Cl1 O1A 110.5(3) ?
O1 Cl1 O1A 40.2(4) ?
O3B Cl1 O1A 133.7(5) ?
O2B Cl1 O1A 101.6(4) ?
C7 S1 Co1 93.68(14) ?
C7 S2 C8 102.5(2) ?
C15 S3 Co1 94.38(14) ?
C15 S4 C16 102.5(2) ?
C1 N1 C5 118.7(3) ?
C1 N1 Co1 129.2(3) ?
C5 N1 Co1 111.9(2) ?
C6 N2 N3 118.6(3) ?
C6 N2 Co1 117.5(3) ?
N3 N2 Co1 123.9(2) ?
C7 N3 N2 110.4(3) ?
C9 N4 C13 119.2(3) ?
C9 N4 Co1 129.5(3) ?
C13 N4 Co1 111.2(2) ?
C14 N5 N6 119.8(3) ?
C14 N5 Co1 116.1(3) ?
N6 N5 Co1 123.8(2) ?
C15 N6 N5 110.9(3) ?
N1 C1 C2 121.8(4) ?
N1 C1 H1 119.1 ?
C2 C1 H1 119.1 ?
C3 C2 C1 119.2(4) ?
C3 C2 H2 120.4 ?
C1 C2 H2 120.4 ?
C2 C3 C4 119.3(4) ?
C2 C3 H3 120.3 ?
C4 C3 H3 120.3 ?
C5 C4 C3 119.3(4) ?
C5 C4 H4 120.3 ?
C3 C4 H4 120.3 ?
C4 C5 N1 121.6(4) ?
C4 C5 C6 125.4(4) ?
N1 C5 C6 113.0(3) ?
N2 C6 C5 115.0(3) ?
N2 C6 H6 122.5 ?
C5 C6 H6 122.5 ?
N3 C7 S1 126.2(3) ?
N3 C7 S2 118.1(3) ?
S1 C7 S2 115.7(2) ?
S2 C8 H8A 109.5 ?
S2 C8 H8B 109.5 ?
H8A C8 H8B 109.5 ?
S2 C8 H8C 109.5 ?
H8A C8 H8C 109.5 ?
H8B C8 H8C 109.5 ?
N4 C9 C10 121.9(4) ?
N4 C9 H9 119.1 ?
C10 C9 H9 119.1 ?
C11 C10 C9 119.3(4) ?
C11 C10 H10 120.4 ?
C9 C10 H10 120.4 ?
C10 C11 C12 119.5(4) ?
C10 C11 H11 120.2 ?
C12 C11 H11 120.2 ?
C11 C12 C13 118.6(4) ?
C11 C12 H12 120.7 ?
C13 C12 H12 120.7 ?
N4 C13 C12 121.5(4) ?
N4 C13 C14 113.9(3) ?
C12 C13 C14 124.7(4) ?
N5 C14 C13 115.8(3) ?
N5 C14 H14 122.1 ?
C13 C14 H14 122.1 ?
N6 C15 S3 125.5(3) ?
N6 C15 S4 121.1(3) ?
S3 C15 S4 113.4(2) ?
S4 C16 H16A 109.5 ?
S4 C16 H16B 109.5 ?
H16A C16 H16B 109.5 ?
S4 C16 H16C 109.5 ?
H16A C16 H16C 109.5 ?
H16B C16 H16C 109.5 ?

loop_
_geom_bond_atom_site_label_1
_geom_bond_atom_site_label_2
_geom_bond_distance
_geom_bond_publ_flag
Co1 N2 1.884(3) y
Co1 N5 1.888(3) y
Co1 N1 1.967(3) y
Co1 N4 1.977(3) y
Co1 S3 2.2294(12) y
Co1 S1 2.2403(11) y
Cl1 O2 1.308(10) ?
Cl1 O3 1.384(7) ?
Cl1 O4 1.407(4) ?
Cl1 O1 1.448(9) ?
Cl1 O3B 1.474(9) ?
Cl1 O2B 1.518(7) ?
Cl1 O1A 1.521(8) ?
S1 C7 1.725(4) ?
S2 C7 1.738(4) ?
S2 C8 1.801(5) ?
S3 C15 1.722(4) ?
S4 C15 1.734(4) ?
S4 C16 1.778(5) ?
N1 C1 1.328(5) ?
N1 C5 1.368(5) ?
N2 C6 1.280(5) ?
N2 N3 1.387(4) ?
N3 C7 1.305(5) ?
N4 C9 1.317(5) ?
N4 C13 1.361(4) ?
N5 C14 1.287(5) ?
N5 N6 1.383(4) ?
N6 C15 1.305(5) ?
C1 C2 1.387(6) ?
C1 H1 0.9300 ?
C2 C3 1.370(6) ?
C2 H2 0.9300 ?
C3 C4 1.374(6) ?
C3 H3 0.9300 ?
C4 C5 1.367(5) ?
C4 H4 0.9300 ?
C5 C6 1.445(6) ?
C6 H6 0.9300 ?
C8 H8A 0.9600 ?
C8 H8B 0.9600 ?
C8 H8C 0.9600 ?
C9 C10 1.392(6) ?
C9 H9 0.9300 ?
C10 C11 1.366(6) ?
C10 H10 0.9300 ?
C11 C12 1.380(6) ?
C11 H11 0.9300 ?
C12 C13 1.385(5) ?
C12 H12 0.9300 ?
C13 C14 1.444(5) ?
C14 H14 0.9300 ?
C16 H16A 0.9600 ?
C16 H16B 0.9600 ?
C16 H16C 0.9600 ?

loop_
_geom_torsion_atom_site_label_1
_geom_torsion_atom_site_label_2
_geom_torsion_atom_site_label_3
_geom_torsion_atom_site_label_4
_geom_torsion
N2 Co1 S1 C7 -4.60(16)
N5 Co1 S1 C7 176.37(16)
N1 Co1 S1 C7 -7.6(5)
N4 Co1 S1 C7 93.68(15)
S3 Co1 S1 C7 -98.13(13)
N2 Co1 S3 C15 174.70(17)
N5 Co1 S3 C15 -2.15(17)
N1 Co1 S3 C15 92.87(17)
N4 Co1 S3 C15 -3.0(5)
S1 Co1 S3 C15 -99.81(15)
N2 Co1 N1 C1 178.1(4)
N5 Co1 N1 C1 -2.8(4)
N4 Co1 N1 C1 80.1(3)
S3 Co1 N1 C1 -88.0(3)
S1 Co1 N1 C1 -178.9(3)
N2 Co1 N1 C5 -6.7(3)
N5 Co1 N1 C5 172.3(3)
N4 Co1 N1 C5 -104.7(3)
S3 Co1 N1 C5 87.1(2)
S1 Co1 N1 C5 -3.7(6)
N5 Co1 N2 C6 -12(3)
N1 Co1 N2 C6 4.4(3)
N4 Co1 N2 C6 95.8(3)
S3 Co1 N2 C6 -83.8(3)
S1 Co1 N2 C6 -174.9(3)
N5 Co1 N2 N3 169(2)
N1 Co1 N2 N3 -175.3(3)
N4 Co1 N2 N3 -83.9(3)
S3 Co1 N2 N3 96.6(3)
S1 Co1 N2 N3 5.4(3)
C6 N2 N3 C7 177.0(3)
Co1 N2 N3 C7 -3.3(4)
N2 Co1 N4 C9 5.6(4)
N5 Co1 N4 C9 -177.6(3)
N1 Co1 N4 C9 87.8(3)
S3 Co1 N4 C9 -176.7(3)
S1 Co1 N4 C9 -79.8(3)
N2 Co1 N4 C13 -173.1(2)
N5 Co1 N4 C13 3.8(2)
N1 Co1 N4 C13 -90.9(3)
S3 Co1 N4 C13 4.6(6)
S1 Co1 N4 C13 101.6(2)
N2 Co1 N5 C14 104(2)
N1 Co1 N5 C14 88.1(3)
N4 Co1 N5 C14 -3.8(3)
S3 Co1 N5 C14 176.4(3)
S1 Co1 N5 C14 -92.7(3)
N2 Co1 N5 N6 -70(2)
N1 Co1 N5 N6 -86.0(3)
N4 Co1 N5 N6 -177.9(3)
S3 Co1 N5 N6 2.2(3)
S1 Co1 N5 N6 93.1(3)
C14 N5 N6 C15 -175.0(4)
Co1 N5 N6 C15 -1.0(4)
C5 N1 C1 C2 -0.8(6)
Co1 N1 C1 C2 174.1(3)
N1 C1 C2 C3 -1.7(6)
C1 C2 C3 C4 2.7(7)
C2 C3 C4 C5 -1.3(7)
C3 C4 C5 N1 -1.2(6)
C3 C4 C5 C6 177.3(4)
C1 N1 C5 C4 2.3(6)
Co1 N1 C5 C4 -173.4(3)
C1 N1 C5 C6 -176.4(3)
Co1 N1 C5 C6 7.9(4)
N3 N2 C6 C5 178.5(3)
Co1 N2 C6 C5 -1.2(5)
C4 C5 C6 N2 176.7(4)
N1 C5 C6 N2 -4.7(5)
N2 N3 C7 S1 -2.3(5)
N2 N3 C7 S2 179.0(2)
Co1 S1 C7 N3 5.3(4)
Co1 S1 C7 S2 -176.03(19)
C8 S2 C7 N3 -2.1(4)
C8 S2 C7 S1 179.1(3)
C13 N4 C9 C10 1.3(6)
Co1 N4 C9 C10 -177.3(3)
N4 C9 C10 C11 1.0(6)
C9 C10 C11 C12 -2.0(7)
C10 C11 C12 C13 0.8(7)
C9 N4 C13 C12 -2.5(6)
Co1 N4 C13 C12 176.3(3)
C9 N4 C13 C14 177.9(3)
Co1 N4 C13 C14 -3.2(4)
C11 C12 C13 N4 1.5(6)
C11 C12 C13 C14 -179.0(4)
N6 N5 C14 C13 177.4(3)
Co1 N5 C14 C13 3.0(4)
N4 C13 C14 N5 0.4(5)
C12 C13 C14 N5 -179.1(4)
N5 N6 C15 S3 -1.6(5)
N5 N6 C15 S4 177.9(3)
Co1 S3 C15 N6 2.8(4)
Co1 S3 C15 S4 -176.7(2)
C16 S4 C15 N6 3.7(4)
C16 S4 C15 S3 -176.7(3)
